data_2219332
loop_
_publ_author_name
'Davison, Mark'
'Lalancette, Roger A.'
'Thompson, Hugh W.'
'Miller, Alan J.'

_publ_section_title
;(+-)-<i>trans</i>-3-Oxo-1,2,3,4,4a,9,10,10a-octahydrophenanthrene-10a-carboxylic
 acid: catemeric hydrogen bonding in a \d-keto acid
;
_journal_coeditor_code FL2217
_journal_issue 9
_journal_name_full 'Acta Crystallographica Section E'
_journal_page_first o1813
_journal_paper_doi 10.1107/S1600536808026639
_journal_volume 64
_journal_year 2008
_chemical_formula_iupac 'C15 H16 O3'
_chemical_formula_moiety 'C15 H16 O3'
_chemical_formula_sum 'C15 H16 O3'
_chemical_formula_weight 244.28
_chemical_melting_point 460
_chemical_name_systematic
;
(+-)-<i>trans</i>-3-Oxo-1,2,3,4,4a,9,10,10a-octahydrophenanthrene-
10a-carboxylic acid
;
_space_group_IT_number 14
_symmetry_cell_setting monoclinic
_symmetry_space_group_name_Hall '-P 2yn'
_symmetry_space_group_name_H-M 'P 1 21/n 1'
_atom_sites_solution_hydrogens geom
_atom_sites_solution_primary direct
_atom_sites_solution_secondary difmap
_audit_creation_method SHELXL-97
_cell_angle_alpha 90.00
_cell_angle_beta 102.6764(19)
_cell_angle_gamma 90.00
_cell_formula_units_Z 4
_cell_length_a 9.7172(4)
_cell_length_b 12.2735(6)
_cell_length_c 10.4867(5)
_cell_measurement_reflns_used 4354
_cell_measurement_temperature 100(2)
_cell_measurement_theta_max 67.30
_cell_measurement_theta_min 4.32
_cell_volume 1220.20(10)
_computing_cell_refinement 'APEX2 (Bruker, 2006)'
_computing_data_collection 'APEX2 (Bruker, 2006)'
_computing_data_reduction 'SAINT (Bruker, 2005)'
_computing_molecular_graphics 'SHELXTL (Sheldrick, 2008)'
_computing_publication_material 'SHELXTL (Sheldrick, 2008)'
_computing_structure_refinement 'SHELXTL (Sheldrick, 2008)'
_computing_structure_solution 'SHELXTL (Sheldrick, 2008)'
_diffrn_ambient_temperature 100(2)
_diffrn_measured_fraction_theta_full 0.951
_diffrn_measured_fraction_theta_max 0.951
_diffrn_measurement_device_type 'Bruker SMART CCD APEXII area-detector'
_diffrn_measurement_method '\f and \w'
_diffrn_radiation_monochromator graphite
_diffrn_radiation_source 'fine-focus sealed tube'
_diffrn_radiation_type CuK\a
_diffrn_radiation_wavelength 1.54178
_diffrn_reflns_av_R_equivalents 0.019
_diffrn_reflns_av_sigmaI/netI 0.021
_diffrn_reflns_limit_h_max 11
_diffrn_reflns_limit_h_min -11
_diffrn_reflns_limit_k_max 11
_diffrn_reflns_limit_k_min -14
_diffrn_reflns_limit_l_max 12
_diffrn_reflns_limit_l_min -12
_diffrn_reflns_number 7219
_diffrn_reflns_theta_full 67.80
_diffrn_reflns_theta_max 67.80
_diffrn_reflns_theta_min 5.63
_diffrn_standards_decay_% 0
_diffrn_standards_number 0
_exptl_absorpt_coefficient_mu 0.744
_exptl_absorpt_correction_T_max 0.7754
_exptl_absorpt_correction_T_min 0.7500
_exptl_absorpt_correction_type multi-scan
_exptl_absorpt_process_details '(SADABS; Sheldrick, 2001)'
_exptl_crystal_colour colourless
_exptl_crystal_density_diffrn 1.330
_exptl_crystal_density_method 'not measured'
_exptl_crystal_description block
_exptl_crystal_F_000 520
_exptl_crystal_size_max 0.41
_exptl_crystal_size_mid 0.38
_exptl_crystal_size_min 0.36
_refine_diff_density_max 0.25
_refine_diff_density_min -0.20
_refine_ls_extinction_coef 0.0050(8)
_refine_ls_extinction_expression Fc^*^=kFc[1+0.001xFc^2^\l^3^/sin(2\q)]^-1/4^
_refine_ls_extinction_method 'SHELXTL (Sheldrick, 2008)'
_refine_ls_goodness_of_fit_ref 1.05
_refine_ls_hydrogen_treatment constr
_refine_ls_matrix_type full
_refine_ls_number_parameters 165
_refine_ls_number_reflns 2106
_refine_ls_number_restraints 0
_refine_ls_restrained_S_all 1.05
_refine_ls_R_factor_all 0.041
_refine_ls_R_factor_gt 0.039
_refine_ls_shift/su_max 0.00
_refine_ls_shift/su_mean 0.00
_refine_ls_structure_factor_coef Fsqd
_refine_ls_weighting_details 'calc w=1/[\s^2^(Fo^2^)+(0.061P)^2^+0.4428P] where P=(Fo^2^+2Fc^2^)/3'
_refine_ls_weighting_scheme calc
_refine_ls_wR_factor_gt 0.107
_refine_ls_wR_factor_ref 0.108
_reflns_number_gt 2019
_reflns_number_total 2106
_reflns_threshold_expression I>2\s(I)
_cod_data_source_file fl2217.cif
_cod_data_source_block I
_cod_depositor_comments
;
The following automatic conversions were performed:
'_symmetry_cell_setting' value 'Monoclinic' changed to 'monoclinic'
according to '/home/saulius/struct/CIF-dictionaries/cif_core.dic'
dictionary named 'cif_core.dic' version 2.4.1 from 2010-06-29.

Automatic conversion script
Id: cif_fix_enum 1527 2010-12-29 10:47:43Z saulius 

The following automatic conversions were performed:

'_symmetry_cell_setting' value 'Monoclinic' changed to 'monoclinic'
according to /home/saulius/struct/CIF-dictionaries/cif_core.dic
dictionary named 'cif_core.dic' version 2.4.1 from 2010-06-29.

Automatic conversion script
Id: cif_fix_values 1715 2011-07-08 13:25:40Z adriana 
;
_cod_original_sg_symbol_H-M 'P 21/n'
_cod_database_code 2219332
_cod_database_fobs_code 2219332

loop_
_symmetry_equiv_pos_as_xyz
'x, y, z'
'-x+1/2, y+1/2, -z+1/2'
'-x, -y, -z'
'x-1/2, -y-1/2, z-1/2'

loop_
_atom_site_type_symbol
_atom_site_label
_atom_site_fract_x
_atom_site_fract_y
_atom_site_fract_z
_atom_site_U_iso_or_equiv
_atom_site_adp_type
_atom_site_calc_flag
_atom_site_refinement_flags
_atom_site_occupancy
O O1 0.16954(13) 0.53956(9) 0.02162(9) 0.0406(3) Uani d . 1
C C1 -0.01276(13) 0.72351(11) 0.19416(12) 0.0252(3) Uani d . 1
H H1A -0.0968 0.6757 0.1741 0.030 Uiso calc R 1
H H1B -0.0461 0.7999 0.1845 0.030 Uiso calc R 1
O O2 0.29511(10) 0.78231(9) 0.34146(10) 0.0350(3) Uani d . 1
C C2 0.07805(14) 0.70150(11) 0.09446(12) 0.0265(3) Uani d . 1
H H2A 0.0172 0.7036 0.0054 0.032 Uiso calc R 1
H H2B 0.1490 0.7603 0.1005 0.032 Uiso calc R 1
O O3 0.14561(11) 0.87586(8) 0.43269(10) 0.0356(3) Uani d . 1
H H3 0.2108 0.9222 0.4436 0.053 Uiso calc R 1
C C3 0.15250(14) 0.59394(11) 0.11443(13) 0.0267(3) Uani d . 1
C C4B 0.19751(13) 0.56160(11) 0.49180(12) 0.0238(3) Uani d . 1
C C4 0.21490(14) 0.55868(12) 0.25238(13) 0.0278(3) Uani d . 1
H H4A 0.3090 0.5927 0.2809 0.033 Uiso calc R 1
H H4B 0.2286 0.4787 0.2534 0.033 Uiso calc R 1
C C4A 0.12567(13) 0.58788(11) 0.35068(12) 0.0230(3) Uani d . 1
H H4AA 0.0417 0.5387 0.3295 0.028 Uiso calc R 1
C C5 0.31064(14) 0.48895(11) 0.52183(13) 0.0268(3) Uani d . 1
H H5A 0.3480 0.4589 0.4531 0.032 Uiso calc R 1
C C6 0.36977(14) 0.45965(12) 0.65045(14) 0.0305(3) Uani d . 1
H H6A 0.4460 0.4095 0.6689 0.037 Uiso calc R 1
C C7 0.31676(15) 0.50411(12) 0.75139(13) 0.0322(4) Uani d . 1
H H7A 0.3559 0.4841 0.8394 0.039 Uiso calc R 1
C C8A 0.14555(14) 0.60769(11) 0.59434(13) 0.0255(3) Uani d . 1
C C8 0.20659(15) 0.57772(12) 0.72309(13) 0.0297(3) Uani d . 1
H H8A 0.1715 0.6087 0.7927 0.036 Uiso calc R 1
C C9 0.02840(15) 0.69172(11) 0.57102(13) 0.0287(3) Uani d . 1
H H9A 0.0670 0.7615 0.6108 0.034 Uiso calc R 1
H H9B -0.0455 0.6678 0.6165 0.034 Uiso calc R 1
C C10A 0.06525(13) 0.70445(10) 0.33777(12) 0.0226(3) Uani d . 1
C C10 -0.04018(14) 0.71177(11) 0.42685(13) 0.0266(3) Uani d . 1
H H10A -0.0841 0.7849 0.4177 0.032 Uiso calc R 1
H H10B -0.1159 0.6574 0.3980 0.032 Uiso calc R 1
C C11 0.18214(14) 0.78966(11) 0.37191(12) 0.0250(3) Uani d . 1

loop_
_atom_site_aniso_label
_atom_site_aniso_U_11
_atom_site_aniso_U_22
_atom_site_aniso_U_33
_atom_site_aniso_U_12
_atom_site_aniso_U_13
_atom_site_aniso_U_23
O1 0.0641(7) 0.0364(6) 0.0228(5) 0.0208(5) 0.0127(5) 0.0039(4)
C1 0.0259(6) 0.0238(7) 0.0242(7) 0.0037(5) 0.0017(5) 0.0005(5)
O2 0.0286(5) 0.0341(6) 0.0421(6) -0.0062(4) 0.0075(4) -0.0009(4)
C2 0.0313(7) 0.0254(7) 0.0211(6) 0.0038(5) 0.0021(5) 0.0029(5)
O3 0.0500(6) 0.0266(6) 0.0339(6) -0.0128(4) 0.0173(5) -0.0087(4)
C3 0.0303(7) 0.0273(7) 0.0229(7) 0.0029(5) 0.0063(5) 0.0024(5)
C4B 0.0268(6) 0.0220(7) 0.0219(6) -0.0057(5) 0.0039(5) 0.0016(5)
C4 0.0330(7) 0.0274(7) 0.0219(7) 0.0085(5) 0.0037(5) 0.0019(5)
C4A 0.0255(6) 0.0220(7) 0.0207(6) -0.0008(5) 0.0036(5) 0.0008(5)
C5 0.0271(7) 0.0282(8) 0.0242(7) -0.0036(5) 0.0038(5) 0.0034(5)
C6 0.0268(7) 0.0317(8) 0.0301(7) -0.0049(6) -0.0002(5) 0.0086(6)
C7 0.0332(7) 0.0381(8) 0.0221(7) -0.0130(6) -0.0007(5) 0.0071(6)
C8A 0.0288(7) 0.0238(7) 0.0240(7) -0.0089(5) 0.0056(5) 0.0004(5)
C8 0.0352(7) 0.0316(8) 0.0224(7) -0.0125(6) 0.0068(5) -0.0009(5)
C9 0.0362(7) 0.0259(7) 0.0267(7) -0.0042(6) 0.0129(6) -0.0015(5)
C10A 0.0244(6) 0.0214(7) 0.0214(6) -0.0005(5) 0.0035(5) 0.0000(5)
C10 0.0268(6) 0.0250(7) 0.0288(7) -0.0013(5) 0.0078(5) -0.0015(5)
C11 0.0309(7) 0.0243(7) 0.0185(6) -0.0023(5) 0.0025(5) 0.0030(5)

loop_
_atom_type_symbol
_atom_type_description
_atom_type_scat_dispersion_real
_atom_type_scat_dispersion_imag
_atom_type_scat_source
C C 0.0181 0.0091 'International Tables Vol C Tables 4.2.6.8 and 6.1.1.4'
H H 0.0000 0.0000 'International Tables Vol C Tables 4.2.6.8 and 6.1.1.4'
O O 0.0492 0.0322 'International Tables Vol C Tables 4.2.6.8 and 6.1.1.4'

loop_
_geom_angle_atom_site_label_1
_geom_angle_atom_site_label_2
_geom_angle_atom_site_label_3
_geom_angle
C2 C1 C10A 113.87(10)
C2 C1 H1A 108.8
C10A C1 H1A 108.8
C2 C1 H1B 108.8
C10A C1 H1B 108.8
H1A C1 H1B 107.7
C3 C2 C1 113.12(11)
C3 C2 H2A 109.0
C1 C2 H2A 109.0
C3 C2 H2B 109.0
C1 C2 H2B 109.0
H2A C2 H2B 107.8
C11 O3 H3 109.5
O1 C3 C2 121.08(12)
O1 C3 C4 120.85(12)
C2 C3 C4 117.93(11)
C5 C4B C8A 118.84(12)
C5 C4B C4A 121.57(12)
C8A C4B C4A 119.54(12)
C3 C4 C4A 114.37(11)
C3 C4 H4A 108.7
C4A C4 H4A 108.7
C3 C4 H4B 108.7
C4A C4 H4B 108.7
H4A C4 H4B 107.6
C4B C4A C4 113.46(11)
C4B C4A C10A 111.46(11)
C4 C4A C10A 114.84(11)
C4B C4A H4AA 105.4
C4 C4A H4AA 105.4
C10A C4A H4AA 105.4
C6 C5 C4B 121.35(13)
C6 C5 H5A 119.3
C4B C5 H5A 119.3
C7 C6 C5 119.64(13)
C7 C6 H6A 120.2
C5 C6 H6A 120.2
C8 C7 C6 119.55(12)
C8 C7 H7A 120.2
C6 C7 H7A 120.2
C8 C8A C4B 119.06(13)
C8 C8A C9 118.61(12)
C4B C8A C9 122.31(12)
C7 C8 C8A 121.55(13)
C7 C8 H8A 119.2
C8A C8 H8A 119.2
C8A C9 C10 114.65(11)
C8A C9 H9A 108.6
C10 C9 H9A 108.6
C8A C9 H9B 108.6
C10 C9 H9B 108.6
H9A C9 H9B 107.6
C11 C10A C10 112.27(10)
C11 C10A C4A 111.45(10)
C10 C10A C4A 107.07(10)
C11 C10A C1 107.74(10)
C10 C10A C1 109.50(10)
C4A C10A C1 108.76(10)
C9 C10 C10A 112.81(11)
C9 C10 H10A 109.0
C10A C10 H10A 109.0
C9 C10 H10B 109.0
C10A C10 H10B 109.0
H10A C10 H10B 107.8
O2 C11 O3 122.73(12)
O2 C11 C10A 123.85(12)
O3 C11 C10A 113.33(11)

loop_
_geom_bond_atom_site_label_1
_geom_bond_atom_site_label_2
_geom_bond_distance
O1 C3 1.2210(17)
C1 C2 1.5328(18)
C1 C10A 1.5481(17)
C1 H1A 0.9900
C1 H1B 0.9900
O2 C11 1.2121(17)
C2 C3 1.4979(19)
C2 H2A 0.9900
C2 H2B 0.9900
O3 C11 1.3232(17)
O3 H3 0.8400
C3 C4 1.5043(18)
C4B C5 1.397(2)
C4B C8A 1.4034(19)
C4B C4A 1.5258(17)
C4 C4A 1.5280(18)
C4 H4A 0.9900
C4 H4B 0.9900
C4A C10A 1.5411(18)
C4A H4AA 1.0000
C5 C6 1.3923(19)
C5 H5A 0.9500
C6 C7 1.387(2)
C6 H6A 0.9500
C7 C8 1.382(2)
C7 H7A 0.9500
C8A C8 1.3996(19)
C8A C9 1.516(2)
C8 H8A 0.9500
C9 C10 1.5324(18)
C9 H9A 0.9900
C9 H9B 0.9900
C10A C11 1.5276(18)
C10A C10 1.5331(17)
C10 H10A 0.9900
C10 H10B 0.9900

loop_
_geom_hbond_atom_site_label_D
_geom_hbond_atom_site_label_H
_geom_hbond_atom_site_label_A
_geom_hbond_site_symmetry_A
_geom_hbond_distance_DH
_geom_hbond_distance_HA
_geom_hbond_distance_DA
_geom_hbond_angle_DHA
_geom_hbond_publ_flag
O3 H3 O1 2_555 0.84 1.84 2.6675(14) 170 yes
C2 H2A O2 4_575 0.99 2.45 3.3817(16) 156 yes
C4 H4B O2 2_545 0.99 2.60 3.5273(18) 156 yes
C8 H8A O1 1_556 0.95 2.55 3.2625(17) 132 yes

loop_
_geom_torsion_atom_site_label_1
_geom_torsion_atom_site_label_2
_geom_torsion_atom_site_label_3
_geom_torsion_atom_site_label_4
_geom_torsion
C10A C1 C2 C3 49.48(16)
C1 C2 C3 O1 143.89(14)
C1 C2 C3 C4 -40.45(16)
O1 C3 C4 C4A -146.29(14)
C2 C3 C4 C4A 38.04(17)
C5 C4B C4A C4 -18.50(18)
C8A C4B C4A C4 164.19(12)
C5 C4B C4A C10A -150.00(12)
C8A C4B C4A C10A 32.69(16)
C3 C4 C4A C4B -174.25(11)
C3 C4 C4A C10A -44.43(16)
C8A C4B C5 C6 1.67(19)
C4A C4B C5 C6 -175.66(12)
C4B C5 C6 C7 -0.7(2)
C5 C6 C7 C8 -0.6(2)
C5 C4B C8A C8 -1.36(19)
C4A C4B C8A C8 176.02(11)
C5 C4B C8A C9 176.67(12)
C4A C4B C8A C9 -5.94(18)
C6 C7 C8 C8A 0.8(2)
C4B C8A C8 C7 0.13(19)
C9 C8A C8 C7 -177.98(12)
C8 C8A C9 C10 -174.95(11)
C4B C8A C9 C10 7.00(18)
C4B C4A C10A C11 64.36(13)
C4 C4A C10A C11 -66.43(14)
C4B C4A C10A C10 -58.77(13)
C4 C4A C10A C10 170.44(11)
C4B C4A C10A C1 -177.00(10)
C4 C4A C10A C1 52.20(14)
C2 C1 C10A C11 66.13(14)
C2 C1 C10A C10 -171.50(11)
C2 C1 C10A C4A -54.81(14)
C8A C9 C10 C10A -35.51(16)
C11 C10A C10 C9 -61.41(14)
C4A C10A C10 C9 61.21(14)
C1 C10A C10 C9 178.96(11)
C10 C10A C11 O2 159.27(12)
C4A C10A C11 O2 39.16(17)
C1 C10A C11 O2 -80.08(15)
C10 C10A C11 O3 -24.00(15)
C4A C10A C11 O3 -144.12(11)
C1 C10A C11 O3 96.65(12)
